data_4516607
loop_
_publ_author_name
'Debnath, Sashi'
'Chithiravel, Sundaresan'
'Sharma, Sagar'
'Bedi, Anjan'
'Krishnamoorthy, Kothandam'
'Zade, Sanjio S.'

_publ_section_title
;
 Selenium-Containing Fused Bicyclic Heterocycle Diselenolodiselenole:
 Field Effect Transistor Study and Structure-Property Relationship.
;
_journal_issue 28
_journal_name_full 'ACS applied materials &amp; interfaces'
_journal_page_first 18222
_journal_page_last 18230
_journal_paper_doi 10.1021/acsami.6b02154
_journal_volume 8
_journal_year 2016
_chemical_formula_moiety 'C12 H6 Se6'
_chemical_formula_sum 'C12 H6 Se6'
_chemical_formula_weight 623.93
_space_group_crystal_system monoclinic
_space_group_IT_number 15
_space_group_name_Hall '-C 2yc'
_space_group_name_H-M_alt 'C 1 2/c 1'
_atom_sites_solution_hydrogens geom
_atom_sites_solution_primary iterative
_atom_sites_solution_secondary difmap
_audit_creation_date 2015-02-13
_audit_creation_method
;
  Olex2 1.2-ac2
  (compiled 2012.03.27 svn.r2268, GUI svn.r4156)
;
_cell_angle_alpha 90.00
_cell_angle_beta 93.124(16)
_cell_angle_gamma 90.00
_cell_formula_units_Z 4
_cell_length_a 24.640(6)
_cell_length_b 11.0769(15)
_cell_length_c 5.6402(7)
_cell_measurement_reflns_used 866
_cell_measurement_temperature 295.02(10)
_cell_measurement_theta_max 24.9760
_cell_measurement_theta_min 3.3090
_cell_volume 1537.1(5)
_computing_cell_refinement
;
CrysAlisPro, Agilent Technologies,
Version 1.171.37.33c (release 11-04-2014 CrysAlis171 .NET)
(compiled Apr 11 2014,15:12:41)
;
_computing_data_collection
;
CrysAlisPro, Agilent Technologies,
Version 1.171.37.33c (release 11-04-2014 CrysAlis171 .NET)
(compiled Apr 11 2014,15:12:41)
;
_computing_data_reduction
;
CrysAlisPro, Agilent Technologies,
Version 1.171.37.33c (release 11-04-2014 CrysAlis171 .NET)
(compiled Apr 11 2014,15:12:41)
;
_computing_molecular_graphics
;
O. V. Dolomanov, L. J. Bourhis, R. J. Gildea, J. A. K. Howard and H. Puschmann,
OLEX2: a complete structure solution, refinement and analysis program.
J. Appl. Cryst. (2009). 42, 339-341.
;
_computing_publication_material
;
O. V. Dolomanov, L. J. Bourhis, R. J. Gildea, J. A. K. Howard and H. Puschmann,
OLEX2: a complete structure solution, refinement and analysis program.
J. Appl. Cryst. (2009). 42, 339-341.
;
_computing_structure_refinement
;
SHELXL, G.M. Sheldrick, Acta Cryst.
(2008). A64, 112-122
;
_computing_structure_solution 'J. Appl. Cryst. (2007) 40, 786-790'
_diffrn_ambient_environment air
_diffrn_ambient_temperature 295.02(10)
_diffrn_detector 'CCD plate'
_diffrn_detector_area_resol_mean 7.9580
_diffrn_detector_type Eos
_diffrn_measured_fraction_theta_full 0.9993
_diffrn_measured_fraction_theta_max 0.9993
_diffrn_measurement_details
;
#__ type_ start__ end____ width___ exp.time_
  1 omega   62.00   96.00   1.0000   30.0000
omega____ theta____ kappa____ phi______ frames
    -       27.6637  -19.0000  120.0000 34

#__ type_ start__ end____ width___ exp.time_
  2 omega  -14.00   53.00   1.0000   30.0000
omega____ theta____ kappa____ phi______ frames
    -       27.6637  -99.0000   60.0000 67

#__ type_ start__ end____ width___ exp.time_
  3 omega  -19.00    9.00   1.0000   30.0000
omega____ theta____ kappa____ phi______ frames
    -       27.6637  -99.0000  120.0000 28

#__ type_ start__ end____ width___ exp.time_
  4 omega   44.00   70.00   1.0000   30.0000
omega____ theta____ kappa____ phi______ frames
    -       27.6637  -99.0000  120.0000 26

#__ type_ start__ end____ width___ exp.time_
  5 omega  -55.00  -22.00   1.0000   30.0000
omega____ theta____ kappa____ phi______ frames
    -       27.6637  -77.0000   60.0000 33

#__ type_ start__ end____ width___ exp.time_
  6 omega   30.00   70.00   1.0000   30.0000
omega____ theta____ kappa____ phi______ frames
    -       27.6637  -77.0000   60.0000 40

#__ type_ start__ end____ width___ exp.time_
  7 omega  -50.00    9.00   1.0000   30.0000
omega____ theta____ kappa____ phi______ frames
    -       27.6637  -19.0000  120.0000 59
;
_diffrn_measurement_device 'four-circle diffractometer'
_diffrn_measurement_device_type 'SuperNova, Dual, Cu at zero, Eos'
_diffrn_measurement_method '\w scans'
_diffrn_orient_matrix_UB_11 -0.0281199000
_diffrn_orient_matrix_UB_12 -0.0035442000
_diffrn_orient_matrix_UB_13 -0.0335983000
_diffrn_orient_matrix_UB_21 0.0009243000
_diffrn_orient_matrix_UB_22 -0.0635139000
_diffrn_orient_matrix_UB_23 0.0150732000
_diffrn_orient_matrix_UB_31 -0.0062779000
_diffrn_orient_matrix_UB_32 0.0071158000
_diffrn_orient_matrix_UB_33 0.1206143000
_diffrn_radiation_monochromator mirror
_diffrn_radiation_probe x-ray
_diffrn_radiation_type 'Mo K\a'
_diffrn_radiation_wavelength 0.71073
_diffrn_reflns_av_R_equivalents 0.0564
_diffrn_reflns_av_unetI/netI 0.0700
_diffrn_reflns_limit_h_max 29
_diffrn_reflns_limit_h_min -29
_diffrn_reflns_limit_k_max 13
_diffrn_reflns_limit_k_min -12
_diffrn_reflns_limit_l_max 6
_diffrn_reflns_limit_l_min -3
_diffrn_reflns_number 2817
_diffrn_reflns_theta_full 25.01
_diffrn_reflns_theta_max 25.01
_diffrn_reflns_theta_min 1.66
_diffrn_source 'SuperNova (Mo) X-ray Source'
_exptl_absorpt_coefficient_mu 14.261
_exptl_absorpt_correction_T_max 1.00000
_exptl_absorpt_correction_T_min 0.32101
_exptl_absorpt_correction_type multi-scan
_exptl_absorpt_process_details
;
CrysAlisPro, Agilent Technologies,
Version 1.171.37.33c (release 11-04-2014 CrysAlis171 .NET)
(compiled Apr 11 2014,15:12:41)
Empirical absorption correction using spherical harmonics,
 implemented in SCALE3 ABSPACK scaling algorithm.
;
_exptl_crystal_colour 'clear reddish red'
_exptl_crystal_colour_lustre clear
_exptl_crystal_colour_modifier reddish
_exptl_crystal_colour_primary red
_exptl_crystal_density_diffrn 2.696
_exptl_crystal_density_method 'not measured'
_exptl_crystal_description plate
_exptl_crystal_F_000 1128
_exptl_crystal_size_max 0.23
_exptl_crystal_size_mid 0.15
_exptl_crystal_size_min 0.06
_refine_diff_density_max 0.976
_refine_diff_density_min -1.807
_refine_diff_density_rms 0.228
_refine_ls_extinction_method none
_refine_ls_goodness_of_fit_ref 0.983
_refine_ls_hydrogen_treatment mixed
_refine_ls_matrix_type full
_refine_ls_number_parameters 76
_refine_ls_number_reflns 1355
_refine_ls_number_restraints 0
_refine_ls_restrained_S_all 0.983
_refine_ls_R_factor_all 0.0730
_refine_ls_R_factor_gt 0.0554
_refine_ls_shift/su_max 0.001
_refine_ls_shift/su_mean 0.000
_refine_ls_structure_factor_coef Fsqd
_refine_ls_weighting_details 'calc w=1/[\s^2^(Fo^2^)+(0.0847P)^2^+0.0000P] where P=(Fo^2^+2Fc^2^)/3'
_refine_ls_weighting_scheme calc
_refine_ls_wR_factor_gt 0.1390
_refine_ls_wR_factor_ref 0.1552
_reflns_number_gt 980
_reflns_number_total 1355
_reflns_threshold_expression >2sigma(I)
_cod_data_source_file am6b02154_si_002.cif
_cod_data_source_block ssz_sd_sec4se4
_cod_database_code 4516607
_chemical_oxdiff_formula 'C12 Se6 H6'
_reflns_odcompleteness_completeness 86.90
_reflns_odcompleteness_iscentric 1
_reflns_odcompleteness_theta 26.32

loop_
_space_group_symop_id
_space_group_symop_operation_xyz
1 'x, y, z'
2 '-x, y, -z+1/2'
3 'x+1/2, y+1/2, z'
4 '-x+1/2, y+1/2, -z+1/2'
5 '-x, -y, -z'
6 'x, -y, z-1/2'
7 '-x+1/2, -y+1/2, -z'
8 'x+1/2, -y+1/2, z-1/2'

loop_
_atom_site_label
_atom_site_type_symbol
_atom_site_fract_x
_atom_site_fract_y
_atom_site_fract_z
_atom_site_U_iso_or_equiv
_atom_site_adp_type
_atom_site_occupancy
_atom_site_symmetry_multiplicity
_atom_site_calc_flag
_atom_site_refinement_flags
Se1 Se 0.34938(5) 0.60568(10) 1.04552(18) 0.0456(4) Uani 1 1 d .
Se2 Se 0.34580(4) 0.89061(9) 0.43820(17) 0.0404(4) Uani 1 1 d .
Se3 Se 0.26421(4) 0.89240(9) 0.20927(16) 0.0392(4) Uani 1 1 d .
C1 C 0.4227(5) 0.6138(12) 1.125(2) 0.067(3) Uani 1 1 d .
H1 H 0.4397 0.5716 1.2509 0.081 Uiso 1 1 calc R
C2 C 0.4486(5) 0.6863(12) 0.984(2) 0.067(3) Uani 1 1 d .
H2 H 0.4860 0.6968 0.9989 0.081 Uiso 1 1 calc R
C3 C 0.4164(5) 0.7462(13) 0.810(2) 0.072(4) Uani 1 1 d .
H3 H 0.4305 0.8033 0.7092 0.087 Uiso 1 1 calc R
C4 C 0.3623(4) 0.7149(9) 0.7969(16) 0.039(2) Uani 1 1 d .
C5 C 0.3217(4) 0.7597(8) 0.6304(15) 0.036(2) Uani 1 1 d .
C6 C 0.2692(4) 0.7242(8) 0.5929(15) 0.031(2) Uani 1 1 d .

loop_
_atom_site_aniso_label
_atom_site_aniso_U_11
_atom_site_aniso_U_22
_atom_site_aniso_U_33
_atom_site_aniso_U_23
_atom_site_aniso_U_13
_atom_site_aniso_U_12
Se1 0.0473(7) 0.0492(7) 0.0393(6) 0.0071(5) -0.0060(5) 0.0002(5)
Se2 0.0386(6) 0.0400(6) 0.0423(6) 0.0045(4) 0.0002(5) -0.0036(4)
Se3 0.0411(6) 0.0418(7) 0.0346(6) 0.0078(4) 0.0005(4) -0.0025(4)
C1 0.045(5) 0.085(7) 0.071(6) 0.024(5) -0.021(4) -0.006(5)
C2 0.045(5) 0.085(7) 0.071(6) 0.024(5) -0.021(4) -0.006(5)
C3 0.057(8) 0.091(10) 0.067(8) 0.037(8) -0.008(6) -0.015(7)
C4 0.045(6) 0.044(6) 0.030(5) 0.008(4) 0.005(4) 0.005(5)
C5 0.047(6) 0.030(5) 0.032(5) 0.003(4) 0.007(4) -0.002(4)
C6 0.036(5) 0.029(5) 0.030(4) 0.000(4) -0.001(4) -0.002(4)

loop_
_atom_type_symbol
_atom_type_description
_atom_type_scat_dispersion_real
_atom_type_scat_dispersion_imag
_atom_type_scat_source
C C 0.0033 0.0016 'International Tables Vol C Tables 4.2.6.8 and 6.1.1.4'
H H 0.0000 0.0000 'International Tables Vol C Tables 4.2.6.8 and 6.1.1.4'
Se Se -0.0929 2.2259 'International Tables Vol C Tables 4.2.6.8 and 6.1.1.4'

loop_
_geom_angle_atom_site_label_1
_geom_angle_atom_site_label_2
_geom_angle_atom_site_label_3
_geom_angle
_geom_angle_site_symmetry_1
_geom_angle_site_symmetry_3
C1 Se1 C4 86.9(5) . .
C5 Se2 Se3 92.0(3) . .
C6 Se3 Se2 93.2(3) 7_566 .
C2 C1 Se1 112.4(9) . .
C1 C2 C3 116.1(11) . .
C4 C3 C2 115.4(11) . .
C3 C4 Se1 108.9(7) . .
C3 C4 C5 126.2(9) . .
C5 C4 Se1 124.8(7) . .
C4 C5 Se2 114.0(7) . .
C6 C5 Se2 116.8(7) . .
C6 C5 C4 129.2(9) . .
C5 C6 Se3 122.6(7) . 7_566
C5 C6 C6 124.3(11) . 7_566
C6 C6 Se3 113.0(8) 7_566 7_566

loop_
_geom_bond_atom_site_label_1
_geom_bond_atom_site_label_2
_geom_bond_distance
_geom_bond_site_symmetry_2
Se1 C1 1.840(12) .
Se1 C4 1.892(9) .
Se2 Se3 2.3294(15) .
Se2 C5 1.924(9) .
Se3 C6 1.922(9) 7_566
C1 C2 1.320(17) .
C2 C3 1.395(15) .
C3 C4 1.375(15) .
C4 C5 1.424(13) .
C5 C6 1.357(13) .
C6 Se3 1.922(9) 7_566
C6 C6 1.487(17) 7_566

loop_
_smtbx_masks_void_nr
_smtbx_masks_void_average_x
_smtbx_masks_void_average_y
_smtbx_masks_void_average_z
_smtbx_masks_void_volume
_smtbx_masks_void_count_electrons
1 0.000 0.500 -0.207 85.2 56.0
2 0.500 0.000 -0.973 85.2 56.0
